data_4063971
loop_
_publ_author_name
'Sarish, Sankaranarayana Pillai'
'Jana, Anukul'
'Roesky, Herbert W.'
'Samuel, Prinson P.'
'Andrade, Carlos E. Abad'
'Dittrich, Birger'
'Schulzke, Carola'

_publ_contact_author
;
Dittrich, Birger, Institute for Inorganic Chemistry,
Georg-August-University Goettingen, Tammannstr. 4,
D-37077 Goettingen, Germany.
;
_publ_section_title
;
 Synthesis of a Lewis Base Stabilized Dimer of N-Substituted Hydrosila
 Hydrazone and a Silaaziridine
;
_journal_issue 4
_journal_name_full Organometallics
_journal_page_first 912
_journal_paper_doi 10.1021/om101066w
_journal_volume 30
_journal_year 2011
_chemical_compound_source ' Synthesis '
_chemical_formula_moiety 'C56 H68 N8 Si2, 2(C4 H8 O)'
_chemical_formula_sum 'C64 H84 N8 O2 Si2'
_chemical_formula_weight 1053.57
_chemical_name_systematic
; 
 ? 
;
_space_group_IT_number 14
_symmetry_cell_setting monoclinic
_symmetry_space_group_name_Hall '-P 2yn'
_symmetry_space_group_name_H-M 'P 1 21/n 1'
_atom_sites_solution_hydrogens geom
_atom_sites_solution_primary direct
_atom_sites_solution_secondary difmap
_audit_creation_method SHELXL-97
_cell_angle_alpha 90.00
_cell_angle_beta 113.1287(7)
_cell_angle_gamma 90.00
_cell_formula_units_Z 2
_cell_length_a 12.7543(3)
_cell_length_b 18.2098(4)
_cell_length_c 13.9106(3)
_cell_measurement_reflns_used 9943
_cell_measurement_temperature 100(2)
_cell_measurement_theta_max 70.0
_cell_measurement_theta_min 3.75
_cell_volume 2971.11(12)
_computing_cell_refinement 'Apex2 (Bruker AXS, 2008)'
_computing_data_collection 'Apex2 (Bruker AXS, 2008)'
_computing_data_reduction 'Apex2 (Bruker AXS, 2008)'
_computing_structure_refinement 'SHELXL-97 (Sheldrick, 2008)'
_computing_structure_solution 'SHELXS-97 (Sheldrick, 2008)'
_diffrn_ambient_temperature 100(2)
_diffrn_measured_fraction_theta_full 0.983
_diffrn_measured_fraction_theta_max 0.983
_diffrn_measurement_device_type 'Bruker SMART 6000'
_diffrn_measurement_method '\w and \f scans'
_diffrn_orient_matrix_UB_11 2.8607631e-02
_diffrn_orient_matrix_UB_12 3.5793826e-02
_diffrn_orient_matrix_UB_13 5.9195384e-02
_diffrn_orient_matrix_UB_21 -7.8925155e-02
_diffrn_orient_matrix_UB_22 1.9871533e-02
_diffrn_orient_matrix_UB_23 -2.0521937e-02
_diffrn_orient_matrix_UB_31 -1.4873491e-02
_diffrn_orient_matrix_UB_32 -3.6601171e-02
_diffrn_orient_matrix_UB_33 4.6747878e-02
_diffrn_radiation_monochromator 'incoatec mirror optics'
_diffrn_radiation_source 'rotating anode'
_diffrn_radiation_type CuK\a
_diffrn_radiation_wavelength 1.54180
_diffrn_reflns_av_R_equivalents 0.0291
_diffrn_reflns_av_sigmaI/netI 0.0143
_diffrn_reflns_limit_h_max 14
_diffrn_reflns_limit_h_min -15
_diffrn_reflns_limit_k_max 21
_diffrn_reflns_limit_k_min 0
_diffrn_reflns_limit_l_max 16
_diffrn_reflns_limit_l_min 0
_diffrn_reflns_number 5349
_diffrn_reflns_theta_full 68.24
_diffrn_reflns_theta_max 68.24
_diffrn_reflns_theta_min 3.99
_exptl_absorpt_coefficient_mu 0.925
_exptl_absorpt_correction_T_max 0.4698
_exptl_absorpt_correction_T_min 0.3964
_exptl_absorpt_correction_type empirical
_exptl_absorpt_process_details
;
SADABS version 2008/2, multi-scan. (G. M. Sheldrick, 2008)
;
_exptl_crystal_colour yellow
_exptl_crystal_density_diffrn 1.178
_exptl_crystal_density_method 'not measured'
_exptl_crystal_description cube
_exptl_crystal_F_000 1136.0
_exptl_crystal_size_max 0.22
_exptl_crystal_size_mid 0.19
_exptl_crystal_size_min 0.17
_refine_diff_density_max 0.379
_refine_diff_density_min -0.426
_refine_diff_density_rms 0.040
_refine_ls_extinction_method none
_refine_ls_goodness_of_fit_ref 1.056
_refine_ls_hydrogen_treatment mixed
_refine_ls_matrix_type full
_refine_ls_number_parameters 363
_refine_ls_number_reflns 5349
_refine_ls_number_restraints 0
_refine_ls_restrained_S_all 1.056
_refine_ls_R_factor_all 0.0368
_refine_ls_R_factor_gt 0.0367
_refine_ls_shift/su_max 0.000
_refine_ls_shift/su_mean 0.000
_refine_ls_structure_factor_coef Fsqd
_refine_ls_weighting_details 'calc w=1/[\s^2^(Fo^2^)+(0.0484P)^2^+1.4174P] where P=(Fo^2^+2Fc^2^)/3'
_refine_ls_weighting_scheme calc
_refine_ls_wR_factor_gt 0.0959
_refine_ls_wR_factor_ref 0.0960
_reflns_number_gt 5319
_reflns_number_total 5349
_reflns_threshold_expression >2sigma(I)
_cod_data_source_file om101066w_si_001.cif
_cod_data_source_block vana1
_cod_original_sg_symbol_H-M 'P 21/n'
_cod_database_code 4063971

loop_
_symmetry_equiv_pos_as_xyz
'x, y, z'
'-x+1/2, y+1/2, -z+1/2'
'-x, -y, -z'
'x-1/2, -y-1/2, z-1/2'

loop_
_atom_site_label
_atom_site_type_symbol
_atom_site_fract_x
_atom_site_fract_y
_atom_site_fract_z
_atom_site_U_iso_or_equiv
_atom_site_adp_type
_atom_site_occupancy
_atom_site_symmetry_multiplicity
_atom_site_calc_flag
_atom_site_refinement_flags
_atom_site_disorder_assembly
_atom_site_disorder_group
Si1 Si 0.08757(3) 0.047080(17) 0.01115(2) 0.01613(10) Uani 1 1 d . . .
H1 H 0.0697(12) 0.1038(8) -0.0559(11) 0.019(4) Uiso 1 1 d . . .
O1 O 0.35217(9) 0.03231(7) 0.45622(9) 0.0400(3) Uani 1 1 d . B .
N1 N -0.00283(8) 0.02564(6) 0.07485(8) 0.0171(2) Uani 1 1 d . . .
N2 N -0.00274(8) 0.06551(6) 0.15897(8) 0.0179(2) Uani 1 1 d . . .
N11 N 0.19191(9) 0.11967(6) 0.11571(8) 0.0186(2) Uani 1 1 d . . .
N21 N 0.23556(8) 0.01517(6) 0.06626(8) 0.0185(2) Uani 1 1 d . . .
C1 C 0.27751(10) 0.07833(7) 0.12285(9) 0.0189(3) Uani 1 1 d . . .
C2 C 0.40144(11) 0.09691(7) 0.17400(10) 0.0217(3) Uani 1 1 d . . .
C3 C 0.46046(11) 0.11511(7) 0.11127(11) 0.0260(3) Uani 1 1 d . . .
H3 H 0.4221 0.1150 0.0373 0.031 Uiso 1 1 calc R . .
C4 C 0.57516(12) 0.13333(8) 0.15729(13) 0.0308(3) Uani 1 1 d . . .
H4 H 0.6149 0.1466 0.1147 0.037 Uiso 1 1 calc R . .
C5 C 0.63196(12) 0.13222(8) 0.26493(13) 0.0344(4) Uani 1 1 d . . .
H5 H 0.7108 0.1440 0.2960 0.041 Uiso 1 1 calc R . .
C6 C 0.57388(12) 0.11395(8) 0.32724(12) 0.0329(3) Uani 1 1 d . . .
H6 H 0.6131 0.1131 0.4011 0.040 Uiso 1 1 calc R . .
C7 C 0.45803(12) 0.09681(7) 0.28201(11) 0.0264(3) Uani 1 1 d . . .
H7 H 0.4180 0.0851 0.3250 0.032 Uiso 1 1 calc R . .
C11 C 0.19123(11) 0.19877(7) 0.14098(10) 0.0225(3) Uani 1 1 d . . .
C12 C 0.06982(11) 0.22628(7) 0.07878(11) 0.0245(3) Uani 1 1 d . . .
H12A H 0.0546 0.2262 0.0040 0.037 Uiso 1 1 calc R . .
H12B H 0.0619 0.2763 0.1009 0.037 Uiso 1 1 calc R . .
H12C H 0.0153 0.1939 0.0916 0.037 Uiso 1 1 calc R . .
C13 C 0.27264(13) 0.24517(8) 0.10913(14) 0.0359(4) Uani 1 1 d . . .
H13A H 0.3516 0.2340 0.1554 0.054 Uiso 1 1 calc R . .
H13B H 0.2574 0.2974 0.1148 0.054 Uiso 1 1 calc R . .
H13C H 0.2610 0.2338 0.0368 0.054 Uiso 1 1 calc R . .
C14 C 0.21986(13) 0.20552(8) 0.25814(11) 0.0320(3) Uani 1 1 d . . .
H14A H 0.1689 0.1738 0.2771 0.048 Uiso 1 1 calc R . .
H14B H 0.2100 0.2566 0.2751 0.048 Uiso 1 1 calc R . .
H14C H 0.2991 0.1905 0.2974 0.048 Uiso 1 1 calc R . .
C21 C 0.29097(11) -0.05775(7) 0.10303(11) 0.0231(3) Uani 1 1 d . . .
C22 C 0.22277(11) -0.11796(7) 0.02853(11) 0.0271(3) Uani 1 1 d . . .
H22A H 0.1465 -0.1209 0.0297 0.041 Uiso 1 1 calc R . .
H22B H 0.2619 -0.1651 0.0505 0.041 Uiso 1 1 calc R . .
H22C H 0.2160 -0.1065 -0.0425 0.041 Uiso 1 1 calc R . .
C23 C 0.41244(12) -0.06037(8) 0.10558(14) 0.0354(4) Uani 1 1 d . . .
H23A H 0.4117 -0.0426 0.0388 0.053 Uiso 1 1 calc R . .
H23B H 0.4405 -0.1110 0.1171 0.053 Uiso 1 1 calc R . .
H23C H 0.4626 -0.0292 0.1625 0.053 Uiso 1 1 calc R . .
C24 C 0.29268(14) -0.07299(8) 0.21199(11) 0.0345(3) Uani 1 1 d . . .
H24A H 0.3339 -0.0335 0.2598 0.052 Uiso 1 1 calc R . .
H24B H 0.3309 -0.1199 0.2379 0.052 Uiso 1 1 calc R . .
H24C H 0.2143 -0.0752 0.2080 0.052 Uiso 1 1 calc R . .
C30 C -0.05286(10) 0.04219(7) 0.21818(9) 0.0182(3) Uani 1 1 d . . .
C31 C -0.05622(10) 0.09446(7) 0.29891(10) 0.0195(3) Uani 1 1 d . . .
C32 C -0.04790(11) 0.17027(7) 0.28657(11) 0.0239(3) Uani 1 1 d . . .
H32 H -0.0434 0.1887 0.2244 0.029 Uiso 1 1 calc R . .
C33 C -0.04619(12) 0.21884(8) 0.36395(12) 0.0279(3) Uani 1 1 d . . .
H33 H -0.0390 0.2700 0.3548 0.033 Uiso 1 1 calc R . .
C34 C -0.05483(11) 0.19338(8) 0.45451(11) 0.0283(3) Uani 1 1 d . . .
H34 H -0.0528 0.2268 0.5077 0.034 Uiso 1 1 calc R . .
C35 C -0.06645(11) 0.11876(8) 0.46641(10) 0.0265(3) Uani 1 1 d . . .
H35 H -0.0739 0.1010 0.5276 0.032 Uiso 1 1 calc R . .
C36 C -0.06737(11) 0.06967(7) 0.38975(10) 0.0222(3) Uani 1 1 d . . .
H36 H -0.0757 0.0186 0.3990 0.027 Uiso 1 1 calc R . .
C41 C -0.10363(11) -0.03187(7) 0.21686(9) 0.0187(3) Uani 1 1 d . . .
C42 C -0.03358(11) -0.09320(7) 0.25149(10) 0.0219(3) Uani 1 1 d . . .
H42 H 0.0466 -0.0881 0.2734 0.026 Uiso 1 1 calc R . .
C43 C -0.07976(12) -0.16176(7) 0.25431(10) 0.0256(3) Uani 1 1 d . . .
H43 H -0.0312 -0.2033 0.2778 0.031 Uiso 1 1 calc R . .
C44 C -0.19648(12) -0.16986(8) 0.22289(11) 0.0283(3) Uani 1 1 d . . .
H44 H -0.2282 -0.2168 0.2244 0.034 Uiso 1 1 calc R . .
C45 C -0.26669(12) -0.10897(8) 0.18925(11) 0.0286(3) Uani 1 1 d . . .
H45 H -0.3468 -0.1143 0.1676 0.034 Uiso 1 1 calc R . .
C46 C -0.22082(11) -0.04042(7) 0.18693(10) 0.0235(3) Uani 1 1 d . . .
H46 H -0.2696 0.0011 0.1648 0.028 Uiso 1 1 calc R . .
C50 C 0.23760(13) 0.04162(10) 0.44702(14) 0.0418(4) Uani 1 1 d . B .
H50A H 0.2099 -0.0039 0.4682 0.050 Uiso 1 1 calc R . .
H50B H 0.1871 0.0530 0.3738 0.050 Uiso 1 1 calc R . .
C51 C 0.23749(15) 0.10457(12) 0.51816(15) 0.0523(5) Uani 1 1 d . . .
H51A H 0.1788 0.1413 0.4794 0.063 Uiso 1 1 calc R A 1
H51B H 0.2212 0.0864 0.5779 0.063 Uiso 1 1 calc R A 1
C52A C 0.3491(3) 0.1366(3) 0.5542(4) 0.0374(14) Uani 0.470(9) 1 d P B 1
H52A H 0.3753 0.1512 0.6285 0.045 Uiso 0.470(9) 1 calc PR B 1
H52B H 0.3495 0.1804 0.5121 0.045 Uiso 0.470(9) 1 calc PR B 1
C52B C 0.3666(3) 0.1014(3) 0.6003(3) 0.0379(13) Uani 0.530(9) 1 d P B 2
H52C H 0.3939 0.1506 0.6299 0.045 Uiso 0.530(9) 1 calc PR B 2
H52D H 0.3753 0.0669 0.6581 0.045 Uiso 0.530(9) 1 calc PR B 2
C53 C 0.42500(15) 0.07631(11) 0.54038(16) 0.0514(5) Uani 1 1 d . . .
H53A H 0.4871 0.0977 0.5236 0.062 Uiso 1 1 calc R B 1
H53B H 0.4591 0.0467 0.6050 0.062 Uiso 1 1 calc R B 1

loop_
_atom_site_aniso_label
_atom_site_aniso_U_11
_atom_site_aniso_U_22
_atom_site_aniso_U_33
_atom_site_aniso_U_23
_atom_site_aniso_U_13
_atom_site_aniso_U_12
Si1 0.01442(17) 0.01701(18) 0.01675(17) -0.00146(12) 0.00589(13) -0.00078(11)
O1 0.0270(5) 0.0475(7) 0.0399(6) -0.0102(5) 0.0070(5) -0.0029(5)
N1 0.0159(5) 0.0188(5) 0.0167(5) -0.0032(4) 0.0065(4) -0.0011(4)
N2 0.0153(5) 0.0202(5) 0.0170(5) -0.0024(4) 0.0052(4) 0.0010(4)
N11 0.0176(5) 0.0183(5) 0.0202(5) -0.0016(4) 0.0076(4) -0.0020(4)
N21 0.0154(5) 0.0182(5) 0.0207(5) -0.0017(4) 0.0058(4) -0.0004(4)
C1 0.0182(6) 0.0205(6) 0.0183(6) 0.0005(5) 0.0074(5) -0.0013(5)
C2 0.0169(6) 0.0175(6) 0.0285(7) -0.0028(5) 0.0067(5) -0.0004(5)
C3 0.0222(7) 0.0227(6) 0.0338(7) -0.0032(6) 0.0118(6) -0.0011(5)
C4 0.0224(7) 0.0225(7) 0.0510(9) -0.0034(6) 0.0180(7) -0.0014(5)
C5 0.0159(6) 0.0239(7) 0.0555(10) -0.0059(7) 0.0057(6) -0.0014(5)
C6 0.0237(7) 0.0276(7) 0.0354(8) -0.0036(6) -0.0014(6) 0.0009(6)
C7 0.0228(7) 0.0229(7) 0.0293(7) -0.0020(5) 0.0057(6) -0.0003(5)
C11 0.0214(6) 0.0177(6) 0.0290(7) -0.0037(5) 0.0106(5) -0.0018(5)
C12 0.0247(7) 0.0194(6) 0.0297(7) -0.0005(5) 0.0109(6) 0.0009(5)
C13 0.0307(8) 0.0203(7) 0.0622(10) -0.0009(7) 0.0243(7) -0.0040(6)
C14 0.0308(7) 0.0302(8) 0.0299(7) -0.0099(6) 0.0064(6) 0.0044(6)
C21 0.0188(6) 0.0185(6) 0.0277(7) -0.0006(5) 0.0044(5) 0.0014(5)
C22 0.0233(7) 0.0196(6) 0.0319(7) -0.0023(6) 0.0041(6) 0.0025(5)
C23 0.0201(7) 0.0244(7) 0.0561(10) -0.0059(7) 0.0089(7) 0.0038(5)
C24 0.0433(9) 0.0245(7) 0.0276(7) 0.0039(6) 0.0053(7) -0.0007(6)
C30 0.0156(6) 0.0198(6) 0.0176(6) -0.0003(5) 0.0048(5) 0.0010(4)
C31 0.0141(6) 0.0229(6) 0.0205(6) -0.0029(5) 0.0059(5) 0.0002(5)
C32 0.0237(6) 0.0235(7) 0.0275(7) -0.0015(5) 0.0132(5) 0.0007(5)
C33 0.0269(7) 0.0225(7) 0.0373(8) -0.0069(6) 0.0159(6) -0.0011(5)
C34 0.0243(7) 0.0326(7) 0.0295(7) -0.0121(6) 0.0121(6) -0.0011(6)
C35 0.0242(7) 0.0347(8) 0.0216(6) -0.0041(6) 0.0101(5) -0.0007(6)
C36 0.0196(6) 0.0246(6) 0.0220(6) -0.0013(5) 0.0076(5) -0.0006(5)
C41 0.0212(6) 0.0209(6) 0.0149(6) -0.0022(5) 0.0079(5) -0.0009(5)
C42 0.0198(6) 0.0256(7) 0.0196(6) 0.0002(5) 0.0069(5) 0.0009(5)
C43 0.0285(7) 0.0217(7) 0.0245(6) 0.0025(5) 0.0080(5) 0.0038(5)
C44 0.0306(7) 0.0220(7) 0.0295(7) 0.0012(6) 0.0087(6) -0.0054(5)
C45 0.0202(6) 0.0291(7) 0.0336(7) 0.0004(6) 0.0075(6) -0.0040(5)
C46 0.0210(6) 0.0228(7) 0.0259(7) 0.0010(5) 0.0084(5) 0.0019(5)
C50 0.0258(8) 0.0490(10) 0.0453(9) -0.0010(8) 0.0084(7) -0.0083(7)
C51 0.0346(9) 0.0740(14) 0.0485(10) -0.0104(9) 0.0166(8) 0.0014(9)
C52A 0.0280(18) 0.041(3) 0.038(3) -0.002(2) 0.0069(17) -0.0019(16)
C52B 0.0309(16) 0.050(3) 0.030(2) -0.0022(19) 0.0091(14) 0.0008(15)
C53 0.0284(8) 0.0571(11) 0.0529(11) -0.0188(9) -0.0010(8) -0.0018(8)

loop_
_atom_type_symbol
_atom_type_description
_atom_type_scat_dispersion_real
_atom_type_scat_dispersion_imag
_atom_type_scat_source
C C 0.0181 0.0091 'International Tables Vol C Tables 4.2.6.8 and 6.1.1.4'
H H 0.0000 0.0000 'International Tables Vol C Tables 4.2.6.8 and 6.1.1.4'
N N 0.0311 0.0180 'International Tables Vol C Tables 4.2.6.8 and 6.1.1.4'
O O 0.0492 0.0322 'International Tables Vol C Tables 4.2.6.8 and 6.1.1.4'
Si Si 0.2541 0.3302 'International Tables Vol C Tables 4.2.6.8 and 6.1.1.4'

loop_
_geom_angle_atom_site_label_1
_geom_angle_atom_site_label_2
_geom_angle_atom_site_label_3
_geom_angle
_geom_angle_site_symmetry_1
_geom_angle_site_symmetry_3
N1 Si1 N1 80.34(5) . 3
N1 Si1 N21 119.51(5) . .
N1 Si1 N21 106.95(5) 3 .
N1 Si1 N11 99.17(5) . .
N1 Si1 N11 174.20(5) 3 .
N21 Si1 N11 68.18(4) . .
N1 Si1 C1 115.27(5) . .
N1 Si1 C1 142.23(5) 3 .
N21 Si1 C1 35.29(4) . .
N11 Si1 C1 33.07(4) . .
N21 Si1 Si1 120.68(4) . 3
N11 Si1 Si1 140.04(3) . 3
C1 Si1 Si1 143.27(4) . 3
C53 O1 C50 108.78(13) . .
N2 N1 Si1 122.10(8) . .
N2 N1 Si1 137.88(8) . 3
Si1 N1 Si1 99.66(5) . 3
C30 N2 N1 122.09(10) . .
C1 N11 C11 128.92(11) . .
C1 N11 Si1 88.41(8) . .
C11 N11 Si1 137.69(8) . .
C1 N21 C21 121.34(10) . .
C1 N21 Si1 94.56(8) . .
C21 N21 Si1 134.06(8) . .
N11 C1 N21 108.32(11) . .
N11 C1 C2 127.27(11) . .
N21 C1 C2 124.16(11) . .
N11 C1 Si1 58.53(7) . .
N21 C1 Si1 50.15(6) . .
C2 C1 Si1 168.73(9) . .
C7 C2 C3 119.84(12) . .
C7 C2 C1 121.19(12) . .
C3 C2 C1 118.98(12) . .
C4 C3 C2 119.83(13) . .
C5 C4 C3 120.32(14) . .
C4 C5 C6 119.98(13) . .
C5 C6 C7 120.26(14) . .
C2 C7 C6 119.75(14) . .
N11 C11 C14 108.03(11) . .
N11 C11 C12 106.41(10) . .
C14 C11 C12 109.94(11) . .
N11 C11 C13 113.52(11) . .
C14 C11 C13 111.02(12) . .
C12 C11 C13 107.81(11) . .
N21 C21 C22 109.81(10) . .
N21 C21 C24 108.66(11) . .
C22 C21 C24 108.95(11) . .
N21 C21 C23 111.83(11) . .
C22 C21 C23 107.12(11) . .
C24 C21 C23 110.43(12) . .
N2 C30 C31 115.99(11) . .
N2 C30 C41 127.43(11) . .
C31 C30 C41 116.54(10) . .
C32 C31 C36 117.89(12) . .
C32 C31 C30 120.87(11) . .
C36 C31 C30 121.24(12) . .
C33 C32 C31 120.84(13) . .
C32 C33 C34 120.62(13) . .
C35 C34 C33 119.16(12) . .
C34 C35 C36 120.63(13) . .
C35 C36 C31 120.81(13) . .
C42 C41 C46 118.73(12) . .
C42 C41 C30 120.26(11) . .
C46 C41 C30 120.91(11) . .
C43 C42 C41 120.64(12) . .
C44 C43 C42 120.16(12) . .
C43 C44 C45 119.56(13) . .
C46 C45 C44 120.42(13) . .
C45 C46 C41 120.48(12) . .
O1 C50 C51 107.17(13) . .
C52A C51 C50 106.30(19) . .
C50 C51 C52B 100.09(18) . .
C51 C52A C53 104.7(3) . .
C53 C52B C51 103.1(2) . .
C52B C53 O1 110.30(19) . .
O1 C53 C52A 105.55(19) . .

loop_
_geom_bond_atom_site_label_1
_geom_bond_atom_site_label_2
_geom_bond_distance
_geom_bond_site_symmetry_2
Si1 N1 1.7521(10) .
Si1 N1 1.8269(10) 3
Si1 N21 1.8306(10) .
Si1 N11 2.0280(11) .
Si1 C1 2.3769(13) .
Si1 Si1 2.7353(6) 3
O1 C53 1.422(2) .
O1 C50 1.4259(19) .
N1 N2 1.3767(14) .
N1 Si1 1.8268(10) 3
N2 C30 1.2964(16) .
N11 C1 1.2974(16) .
N11 C11 1.4835(16) .
N21 C1 1.3776(16) .
N21 C21 1.4969(16) .
C1 C2 1.4952(17) .
C2 C7 1.3880(19) .
C2 C3 1.3979(19) .
C3 C4 1.3873(19) .
C4 C5 1.384(2) .
C5 C6 1.384(2) .
C6 C7 1.395(2) .
C11 C14 1.5287(19) .
C11 C12 1.5314(18) .
C11 C13 1.5329(19) .
C21 C22 1.5246(18) .
C21 C24 1.533(2) .
C21 C23 1.5364(19) .
C30 C31 1.4855(17) .
C30 C41 1.4930(17) .
C31 C32 1.4002(19) .
C31 C36 1.4008(18) .
C32 C33 1.3866(19) .
C33 C34 1.387(2) .
C34 C35 1.384(2) .
C35 C36 1.3880(19) .
C41 C42 1.3928(18) .
C41 C46 1.3938(18) .
C42 C43 1.3875(19) .
C43 C44 1.385(2) .
C44 C45 1.386(2) .
C45 C46 1.3842(19) .
C50 C51 1.515(3) .
C51 C52A 1.435(4) .
C51 C52B 1.594(4) .
C52A C53 1.525(4) .
C52B C53 1.396(4) .
